data_2215761
loop_
_publ_author_name
'Li-Li Kong'
'Shan Gao'
'Li-Hua Huo'

_publ_section_title
;<i>catena</i>-Poly[[[aquabis[3-(4-carboxyphenoxy)propionato-\k^2^<i>O</i>,<i>O</i>']zinc(II)]-\m-4,4'-bipyridine-\k^2^<i>N</i>:<i>N</i>']
 dihydrate]
;
_journal_coeditor_code BG2117
_journal_issue 11
_journal_name_full 'Acta Crystallographica Section E'
_journal_page_first m2791
_journal_page_last m2792
_journal_paper_doi 10.1107/S1600536807050611
_journal_volume 63
_journal_year 2007
_chemical_formula_iupac '[Zn (C10 H9 O5)2 (C10 H8 N2) (H2 O)], 2H2 O'
_chemical_formula_moiety 'C30 H28 N2 O11 Zn, 2(H2 O)'
_chemical_formula_sum 'C30 H32 N2 O13 Zn'
_chemical_formula_weight 693.95
_chemical_name_systematic
;
<i>catena</i>-Poly[[[aquabis[3-(4-carboxyphenoxy)propionato-
\k^2^<i>O</i>,O']zinc(II)]-\m-4,4'-bipyridine-\k^2^<i>N</i>:<i>N</i>']
dihydrate]
;
_space_group_IT_number 13
_symmetry_cell_setting monoclinic
_symmetry_space_group_name_Hall '-P 2yc'
_symmetry_space_group_name_H-M 'P 1 2/c 1'
_atom_sites_solution_hydrogens geom
_atom_sites_solution_primary direct
_atom_sites_solution_secondary difmap
_audit_creation_method SHELXL97
_cell_angle_alpha 90.00
_cell_angle_beta 90.54(3)
_cell_angle_gamma 90.00
_cell_formula_units_Z 2
_cell_length_a 11.109(2)
_cell_length_b 6.0063(12)
_cell_length_c 22.871(5)
_cell_measurement_reflns_used 9291
_cell_measurement_temperature 295(2)
_cell_measurement_theta_max 27.46
_cell_measurement_theta_min 3.39
_cell_volume 1526.0(5)
_computing_cell_refinement 'RAPID-AUTO (Rigaku Corporation, 1998)'
_computing_data_collection 'RAPID-AUTO (Rigaku Corporation, 1998)'
_computing_data_reduction 'CrystalStructure (Rigaku/MSC, 2002)'
_computing_molecular_graphics 'ORTEPII (Johnson, 1976)'
_computing_publication_material 'SHELXL97 (Sheldrick, 1997)'
_computing_structure_refinement 'SHELXL97 (Sheldrick, 1997)'
_computing_structure_solution 'SHELXS97 (Sheldrick, 1997)'
_diffrn_ambient_temperature 295(2)
_diffrn_detector_area_resol_mean 10.000
_diffrn_measured_fraction_theta_full 0.999
_diffrn_measured_fraction_theta_max 0.999
_diffrn_measurement_device_type 'Rigaku R-AXIS RAPID'
_diffrn_measurement_method \w
_diffrn_radiation_monochromator graphite
_diffrn_radiation_source 'fine-focus sealed tube'
_diffrn_radiation_type MoK\a
_diffrn_radiation_wavelength 0.71073
_diffrn_reflns_av_R_equivalents 0.0522
_diffrn_reflns_av_sigmaI/netI 0.0470
_diffrn_reflns_limit_h_max 14
_diffrn_reflns_limit_h_min -14
_diffrn_reflns_limit_k_max 7
_diffrn_reflns_limit_k_min -7
_diffrn_reflns_limit_l_max 28
_diffrn_reflns_limit_l_min -29
_diffrn_reflns_number 14159
_diffrn_reflns_theta_full 27.46
_diffrn_reflns_theta_max 27.46
_diffrn_reflns_theta_min 3.39
_diffrn_standards_decay_% 0
_diffrn_standards_interval_count 0
_diffrn_standards_interval_time 0
_diffrn_standards_number 0
_exptl_absorpt_coefficient_mu 0.876
_exptl_absorpt_correction_T_max 0.8582
_exptl_absorpt_correction_T_min 0.7914
_exptl_absorpt_correction_type multi-scan
_exptl_absorpt_process_details '(ABSCOR; Higashi, 1995)'
_exptl_crystal_colour colorless
_exptl_crystal_density_diffrn 1.510
_exptl_crystal_density_method 'not measured'
_exptl_crystal_description block
_exptl_crystal_F_000 720
_exptl_crystal_size_max 0.28
_exptl_crystal_size_mid 0.24
_exptl_crystal_size_min 0.18
_refine_diff_density_max 0.779
_refine_diff_density_min -0.735
_refine_ls_extinction_method none
_refine_ls_goodness_of_fit_ref 1.116
_refine_ls_hydrogen_treatment mixed
_refine_ls_matrix_type full
_refine_ls_number_parameters 221
_refine_ls_number_reflns 3498
_refine_ls_number_restraints 6
_refine_ls_restrained_S_all 1.115
_refine_ls_R_factor_all 0.0801
_refine_ls_R_factor_gt 0.0391
_refine_ls_shift/su_max 0.000
_refine_ls_shift/su_mean 0.000
_refine_ls_structure_factor_coef Fsqd
_refine_ls_weighting_details 'calc w=1/[\s^2^(Fo^2^)+(0.0497P)^2^+0.3569P] where P=(Fo^2^+2Fc^2^)/3'
_refine_ls_weighting_scheme calc
_refine_ls_wR_factor_gt 0.0906
_refine_ls_wR_factor_ref 0.1176
_reflns_number_gt 2191
_reflns_number_total 3498
_reflns_threshold_expression I>2\s(I)
_cod_data_source_file bg2117.cif
_cod_data_source_block I
_cod_original_cell_volume 1525.9(5)
_cod_original_sg_symbol_H-M 'P 2/c'
_cod_database_code 2215761
_cod_database_fobs_code 2215761

loop_
_symmetry_equiv_pos_as_xyz
'x, y, z'
'-x, y, -z+1/2'
'-x, -y, -z'
'x, -y, z-1/2'

loop_
_atom_site_type_symbol
_atom_site_label
_atom_site_fract_x
_atom_site_fract_y
_atom_site_fract_z
_atom_site_U_iso_or_equiv
_atom_site_adp_type
_atom_site_calc_flag
_atom_site_refinement_flags
_atom_site_occupancy
Zn Zn1 0.5000 0.44267(8) 0.7500 0.03760(17) Uani d S 1
O O1W 0.5000 0.1010(5) 0.7500 0.0547(8) Uani d SD 1
O O1 0.2947(2) 0.3990(4) 0.74492(10) 0.0635(7) Uani d . 1
O O2 0.3670(2) 0.7310(4) 0.73806(10) 0.0644(7) Uani d . 1
O O2W 0.1267(3) 1.7261(4) 0.32819(10) 0.0668(7) Uani d D 1
O O3 0.1899(2) 0.7907(4) 0.62824(9) 0.0560(6) Uani d . 1
O O4 0.1688(2) 1.1631(4) 0.36930(9) 0.0604(6) Uani d . 1
O O5 0.1102(3) 1.4599(4) 0.41913(9) 0.0631(7) Uani d D 1
N N1 0.5053(2) 0.4529(4) 0.65511(9) 0.0400(5) Uani d . 1
C C1 0.2792(3) 0.6033(6) 0.73615(11) 0.0454(7) Uani d . 1
C C2 0.1545(3) 0.6905(5) 0.72592(13) 0.0445(7) Uani d . 1
H H1 0.1222 0.7403 0.7629 0.053 Uiso calc R 1
H H2 0.1040 0.5698 0.7118 0.053 Uiso calc R 1
C C3 0.1476(3) 0.8794(6) 0.68294(12) 0.0525(8) Uani d . 1
H H4 0.0654 0.9321 0.6789 0.063 Uiso calc R 1
H H3 0.1980 1.0023 0.6957 0.063 Uiso calc R 1
C C4 0.1775(3) 0.9169(5) 0.57937(12) 0.0431(7) Uani d . 1
C C5 0.1268(3) 1.1283(5) 0.57735(13) 0.0461(7) Uani d . 1
H H5 0.1000 1.1966 0.6113 0.055 Uiso calc R 1
C C6 0.1166(3) 1.2357(5) 0.52392(13) 0.0455(7) Uani d . 1
H H6 0.0826 1.3771 0.5224 0.055 Uiso calc R 1
C C7 0.1560(3) 1.1377(5) 0.47271(12) 0.0389(6) Uani d . 1
C C8 0.2079(3) 0.9277(5) 0.47588(12) 0.0440(7) Uani d . 1
H H8 0.2356 0.8604 0.4420 0.053 Uiso calc R 1
C C9 0.2191(3) 0.8180(5) 0.52833(12) 0.0444(7) Uani d . 1
H H9 0.2544 0.6777 0.5298 0.053 Uiso calc R 1
C C10 0.1456(3) 1.2510(5) 0.41552(13) 0.0444(7) Uani d . 1
C C11 0.4569(4) 0.2967(6) 0.62145(13) 0.0592(9) Uani d . 1
H H11 0.4239 0.1722 0.6394 0.071 Uiso calc R 1
C C12 0.4531(3) 0.3088(6) 0.56117(13) 0.0573(9) Uani d . 1
H H12 0.4175 0.1945 0.5397 0.069 Uiso calc R 1
C C13 0.5017(2) 0.4896(5) 0.53254(11) 0.0380(6) Uani d . 1
C C14 0.5498(3) 0.6531(6) 0.56790(13) 0.0560(9) Uani d . 1
H H14 0.5819 0.7809 0.5512 0.067 Uiso calc R 1
C C15 0.5506(3) 0.6288(6) 0.62788(13) 0.0577(9) Uani d . 1
H H15 0.5847 0.7417 0.6504 0.069 Uiso calc R 1
H H1W1 0.4378(6) 0.021(3) 0.7461(18) 0.087 Uiso d D 1
H H2W2 0.178(3) 1.692(5) 0.3021(14) 0.087 Uiso d D 1
H H2W1 0.145(3) 1.854(4) 0.3420(15) 0.087 Uiso d D 1
H H10 0.119(4) 1.523(6) 0.3861(9) 0.087 Uiso d D 1

loop_
_atom_site_aniso_label
_atom_site_aniso_U_11
_atom_site_aniso_U_22
_atom_site_aniso_U_33
_atom_site_aniso_U_12
_atom_site_aniso_U_13
_atom_site_aniso_U_23
Zn1 0.0430(3) 0.0433(3) 0.0264(2) 0.000 -0.00367(18) 0.000
O1W 0.0471(18) 0.0484(18) 0.069(2) 0.000 -0.0052(17) 0.000
O1 0.0719(17) 0.0668(16) 0.0520(13) 0.0202(13) 0.0076(12) 0.0169(12)
O2 0.0479(14) 0.0886(18) 0.0567(14) -0.0157(13) -0.0051(12) -0.0120(12)
O2W 0.107(2) 0.0466(13) 0.0470(14) 0.0085(14) 0.0125(14) -0.0026(11)
O3 0.0745(16) 0.0593(13) 0.0341(11) 0.0200(12) 0.0034(11) 0.0097(10)
O4 0.100(2) 0.0482(12) 0.0331(11) 0.0059(13) 0.0030(12) -0.0029(10)
O5 0.108(2) 0.0446(13) 0.0374(11) 0.0164(13) 0.0074(13) 0.0050(10)
N1 0.0436(14) 0.0492(14) 0.0272(11) -0.0028(12) -0.0038(10) -0.0012(11)
C1 0.0460(18) 0.068(2) 0.0223(13) -0.0034(16) -0.0011(12) 0.0004(13)
C2 0.0369(16) 0.0593(18) 0.0372(15) 0.0018(14) -0.0029(13) 0.0077(14)
C3 0.060(2) 0.062(2) 0.0360(15) 0.0146(17) 0.0026(15) 0.0030(14)
C4 0.0448(17) 0.0488(17) 0.0356(14) 0.0033(14) -0.0041(12) 0.0058(13)
C5 0.0548(19) 0.0484(17) 0.0353(15) 0.0104(15) 0.0031(14) -0.0007(13)
C6 0.0528(19) 0.0436(16) 0.0402(16) 0.0070(14) -0.0010(14) 0.0006(13)
C7 0.0431(17) 0.0396(15) 0.0340(14) -0.0010(13) -0.0036(12) 0.0000(12)
C8 0.0525(18) 0.0436(16) 0.0358(14) 0.0018(14) -0.0009(13) -0.0045(13)
C9 0.0485(18) 0.0421(16) 0.0426(16) 0.0078(14) -0.0046(14) 0.0008(14)
C10 0.0548(19) 0.0389(16) 0.0396(16) -0.0011(14) -0.0036(14) -0.0023(13)
C11 0.088(3) 0.056(2) 0.0339(16) -0.0196(19) -0.0054(17) 0.0003(15)
C12 0.087(3) 0.0542(19) 0.0307(15) -0.0229(18) -0.0090(16) -0.0016(14)
C13 0.0366(15) 0.0492(16) 0.0283(13) 0.0007(12) -0.0026(12) -0.0028(12)
C14 0.073(2) 0.063(2) 0.0324(15) -0.0270(18) -0.0031(15) 0.0010(15)
C15 0.075(2) 0.067(2) 0.0309(15) -0.0289(19) -0.0075(15) -0.0049(15)

loop_
_atom_type_symbol
_atom_type_description
_atom_type_scat_dispersion_real
_atom_type_scat_dispersion_imag
_atom_type_scat_source
C C 0.0033 0.0016 'International Tables Vol C Tables 4.2.6.8 and 6.1.1.4'
H H 0.0000 0.0000 'International Tables Vol C Tables 4.2.6.8 and 6.1.1.4'
N N 0.0061 0.0033 'International Tables Vol C Tables 4.2.6.8 and 6.1.1.4'
O O 0.0106 0.0060 'International Tables Vol C Tables 4.2.6.8 and 6.1.1.4'
Zn Zn 0.2839 1.4301 'International Tables Vol C Tables 4.2.6.8 and 6.1.1.4'

loop_
_geom_angle_atom_site_label_1
_geom_angle_atom_site_label_2
_geom_angle_atom_site_label_3
_geom_angle_site_symmetry_1
_geom_angle_site_symmetry_3
_geom_angle
O1W Zn1 N1 . . 91.62(7)
O1W Zn1 N1 . 2_656 91.62(7)
N1 Zn1 N1 . 2_656 176.76(13)
O1W Zn1 O2 . 2_656 139.10(6)
N1 Zn1 O2 . 2_656 94.27(9)
N1 Zn1 O2 2_656 2_656 83.28(9)
O1W Zn1 O2 . . 139.10(6)
N1 Zn1 O2 . . 83.28(9)
N1 Zn1 O2 2_656 . 94.27(9)
O2 Zn1 O2 2_656 . 81.80(12)
O1W Zn1 O1 . . 83.44(6)
N1 Zn1 O1 . . 89.35(9)
N1 Zn1 O1 2_656 . 91.02(9)
O2 Zn1 O1 2_656 . 136.98(9)
O2 Zn1 O1 . . 56.05(8)
O1W Zn1 O1 . 2_656 83.44(6)
N1 Zn1 O1 . 2_656 91.02(9)
N1 Zn1 O1 2_656 2_656 89.35(9)
O2 Zn1 O1 2_656 2_656 56.05(8)
O2 Zn1 O1 . 2_656 136.98(9)
O1 Zn1 O1 . 2_656 166.88(12)
Zn1 O1W H1W1 . . 124.6(11)
C1 O1 Zn1 . . 91.8(2)
C1 O2 Zn1 . . 92.5(2)
H2W2 O2W H2W1 . . 108.5(16)
C4 O3 C3 . . 118.5(2)
C10 O5 H10 . . 109(3)
C11 N1 C15 . . 116.4(2)
C11 N1 Zn1 . . 123.1(2)
C15 N1 Zn1 . . 120.32(19)
O2 C1 O1 . . 119.4(3)
O2 C1 C2 . . 121.0(3)
O1 C1 C2 . . 119.5(3)
C1 C2 C3 . . 114.1(3)
C1 C2 H1 . . 108.7
C3 C2 H1 . . 108.7
C1 C2 H2 . . 108.7
C3 C2 H2 . . 108.7
H1 C2 H2 . . 107.6
O3 C3 C2 . . 105.9(2)
O3 C3 H4 . . 110.6
C2 C3 H4 . . 110.6
O3 C3 H3 . . 110.6
C2 C3 H3 . . 110.6
H4 C3 H3 . . 108.7
O3 C4 C5 . . 125.2(3)
O3 C4 C9 . . 114.9(3)
C5 C4 C9 . . 120.0(3)
C6 C5 C4 . . 119.0(3)
C6 C5 H5 . . 120.5
C4 C5 H5 . . 120.5
C7 C6 C5 . . 121.6(3)
C7 C6 H6 . . 119.2
C5 C6 H6 . . 119.2
C6 C7 C8 . . 118.4(3)
C6 C7 C10 . . 122.0(3)
C8 C7 C10 . . 119.6(2)
C9 C8 C7 . . 121.0(3)
C9 C8 H8 . . 119.5
C7 C8 H8 . . 119.5
C8 C9 C4 . . 120.0(3)
C8 C9 H9 . . 120.0
C4 C9 H9 . . 120.0
O4 C10 O5 . . 122.4(3)
O4 C10 C7 . . 123.8(3)
O5 C10 C7 . . 113.8(2)
N1 C11 C12 . . 123.5(3)
N1 C11 H11 . . 118.2
C12 C11 H11 . . 118.2
C11 C12 C13 . . 120.4(3)
C11 C12 H12 . . 119.8
C13 C12 H12 . . 119.8
C14 C13 C12 . . 115.7(3)
C14 C13 C13 . 3_666 122.2(3)
C12 C13 C13 . 3_666 122.1(3)
C13 C14 C15 . . 120.5(3)
C13 C14 H14 . . 119.7
C15 C14 H14 . . 119.7
N1 C15 C14 . . 123.5(3)
N1 C15 H15 . . 118.3
C14 C15 H15 . . 118.3

loop_
_geom_bond_atom_site_label_1
_geom_bond_atom_site_label_2
_geom_bond_site_symmetry_2
_geom_bond_distance
_geom_bond_publ_flag
Zn1 O1W . 2.052(3) yes
Zn1 N1 . 2.172(2) yes
Zn1 O2 . 2.291(3) yes
Zn1 O1 . 2.298(3) yes
Zn1 O1 2_656 2.298(3) ?
Zn1 N1 2_656 2.172(2) ?
Zn1 O2 2_656 2.291(3) ?
O1W H1W1 . 0.846(10) ?
O1 C1 . 1.255(4) ?
O2 C1 . 1.241(4) ?
O2W H2W2 . 0.85(3) ?
O2W H2W1 . 0.85(3) ?
O3 C4 . 1.357(3) ?
O3 C3 . 1.442(3) ?
O4 C10 . 1.212(3) ?
O5 C10 . 1.317(4) ?
O5 H10 . 0.85(3) ?
N1 C11 . 1.324(4) ?
N1 C15 . 1.328(4) ?
C1 C2 . 1.497(4) ?
C2 C3 . 1.503(4) ?
C2 H1 . 0.9700 ?
C2 H2 . 0.9700 ?
C3 H4 . 0.9700 ?
C3 H3 . 0.9700 ?
C4 C5 . 1.390(4) ?
C4 C9 . 1.392(4) ?
C5 C6 . 1.385(4) ?
C5 H5 . 0.9300 ?
C6 C7 . 1.385(4) ?
C6 H6 . 0.9300 ?
C7 C8 . 1.388(4) ?
C7 C10 . 1.478(4) ?
C8 C9 . 1.373(4) ?
C8 H8 . 0.9300 ?
C9 H9 . 0.9300 ?
C11 C12 . 1.381(4) ?
C11 H11 . 0.9300 ?
C12 C13 . 1.381(4) ?
C12 H12 . 0.9300 ?
C13 C14 . 1.376(4) ?
C13 C13 3_666 1.494(5) ?
C14 C15 . 1.379(4) ?
C14 H14 . 0.9300 ?
C15 H15 . 0.9300 ?

loop_
_geom_hbond_atom_site_label_D
_geom_hbond_atom_site_label_H
_geom_hbond_atom_site_label_A
_geom_hbond_site_symmetry_A
_geom_hbond_distance_DH
_geom_hbond_distance_HA
_geom_hbond_distance_DA
_geom_hbond_angle_DHA
_geom_hbond_publ_flag
O1W H1W1 O2 1_545 0.846(10) 1.919(16) 2.681(4) 149.3(14) yes
O2W H2W2 O1 4_575 0.85(3) 1.93(3) 2.782(3) 177(4) yes
O2W H2W1 O4 1_565 0.85(3) 1.98(3) 2.826(3) 173(4) yes
O5 H10 O2W . 0.85(3) 1.803(15) 2.632(3) 164(4) yes

loop_
_geom_torsion_atom_site_label_1
_geom_torsion_atom_site_label_2
_geom_torsion_atom_site_label_3
_geom_torsion_atom_site_label_4
_geom_torsion_site_symmetry_1
_geom_torsion_site_symmetry_4
_geom_torsion
O1W Zn1 O1 C1 . . -171.21(17)
N1 Zn1 O1 C1 . . -79.51(17)
N1 Zn1 O1 C1 2_656 . 97.28(17)
O2 Zn1 O1 C1 2_656 . 16.1(2)
O2 Zn1 O1 C1 . . 2.82(16)
O1 Zn1 O1 C1 2_656 . -171.21(17)
O1W Zn1 O2 C1 . . 6.2(2)
N1 Zn1 O2 C1 . . 90.92(18)
N1 Zn1 O2 C1 2_656 . -91.20(18)
O2 Zn1 O2 C1 2_656 . -173.8(2)
O1 Zn1 O2 C1 . . -2.85(16)
O1 Zn1 O2 C1 2_656 . 175.17(15)
O1W Zn1 N1 C11 . . 30.2(3)
O2 Zn1 N1 C11 2_656 . 169.7(3)
O2 Zn1 N1 C11 . . -109.1(3)
O1 Zn1 N1 C11 . . -53.3(3)
O1 Zn1 N1 C11 2_656 . 113.6(3)
O1W Zn1 N1 C15 . . -154.9(3)
O2 Zn1 N1 C15 2_656 . -15.4(3)
O2 Zn1 N1 C15 . . 65.8(3)
O1 Zn1 N1 C15 . . 121.7(3)
O1 Zn1 N1 C15 2_656 . -71.4(3)
Zn1 O2 C1 O1 . . 5.0(3)
Zn1 O2 C1 C2 . . -177.5(2)
Zn1 O1 C1 O2 . . -5.0(3)
Zn1 O1 C1 C2 . . 177.5(2)
O2 C1 C2 C3 . . 37.8(4)
O1 C1 C2 C3 . . -144.6(3)
C4 O3 C3 C2 . . 170.9(3)
C1 C2 C3 O3 . . 61.9(3)
C3 O3 C4 C5 . . 0.0(5)
C3 O3 C4 C9 . . -179.2(3)
O3 C4 C5 C6 . . -178.1(3)
C9 C4 C5 C6 . . 1.1(5)
C4 C5 C6 C7 . . -0.1(5)
C5 C6 C7 C8 . . -0.8(5)
C5 C6 C7 C10 . . -180.0(3)
C6 C7 C8 C9 . . 0.7(5)
C10 C7 C8 C9 . . 179.9(3)
C7 C8 C9 C4 . . 0.3(5)
O3 C4 C9 C8 . . 178.1(3)
C5 C4 C9 C8 . . -1.2(5)
C6 C7 C10 O4 . . -173.1(3)
C8 C7 C10 O4 . . 7.8(5)
C6 C7 C10 O5 . . 8.0(4)
C8 C7 C10 O5 . . -171.2(3)
C15 N1 C11 C12 . . 0.6(5)
Zn1 N1 C11 C12 . . 175.7(3)
N1 C11 C12 C13 . . 0.4(6)
C11 C12 C13 C14 . . -1.6(5)
C11 C12 C13 C13 . 3_666 -179.3(4)
C12 C13 C14 C15 . . 1.7(5)
C13 C13 C14 C15 3_666 . 179.5(4)
C11 N1 C15 C14 . . -0.4(5)
Zn1 N1 C15 C14 . . -175.7(3)
C13 C14 C15 N1 . . -0.8(6)
